data_2205988
loop_
_publ_author_name
'Hiroshi Nakazawa'
'Masumi Itazaki'
'Mari Owaribe'

_publ_section_title
Carbonyl(\h^5^-cyclopentadienyl)(isocyanotriphenylborato-\k<i>C</i>)(triphenylphosphine-\k<i>P</i>)iron(II)
_journal_issue 6
_journal_name_full 'Acta Crystallographica Section E'
_journal_page_first m1166
_journal_page_last m1168
_journal_paper_doi 10.1107/S1600536805015369
_journal_volume 61
_journal_year 2005
_chemical_formula_iupac '[Fe (C5 H5) (C19 H15 B N) (C18 H15 P) (C O)]'
_chemical_formula_moiety 'C43 H35 B Fe N O P'
_chemical_formula_sum 'C43 H35 B Fe N O P'
_chemical_formula_weight 679.39
_chemical_name_systematic
;
Carbonyl(\h^5^-cyclopentadienyl)(isocyanotriphenylborate-
\kC)(triphenylphosphine-\kP)iron(II)
;
_space_group_IT_number 14
_symmetry_cell_setting monoclinic
_symmetry_space_group_name_Hall '-P 2ybc'
_symmetry_space_group_name_H-M 'P 1 21/c 1'
_cell_angle_alpha 90
_cell_angle_beta 90.033(2)
_cell_angle_gamma 90
_cell_formula_units_Z 8
_cell_length_a 15.1206(6)
_cell_length_b 18.5827(8)
_cell_length_c 24.8900(10)
_cell_measurement_reflns_used 13416
_cell_measurement_temperature 203.2
_cell_measurement_theta_max 27.5
_cell_measurement_theta_min 4.0
_cell_volume 6993.6(5)
_computing_cell_refinement CrystalClear
_computing_data_collection 'CrystalClear (Rigaku, 2001)'
_computing_data_reduction 'TEXSAN (Molecular Structure Corporation, 2000)'
_computing_molecular_graphics 'ORTEPII (Johnson, 1976)'
_computing_publication_material TEXSAN
_computing_structure_refinement 'SHELXL97 (Sheldrick, 1997)'
_computing_structure_solution 'DIRDIF94 (Beurskens <i>et al.</i>, 1994)'
_diffrn_detector_area_resol_mean 14.62
_diffrn_measured_fraction_theta_full 0.9793
_diffrn_measured_fraction_theta_max 0.9793
_diffrn_measurement_device_type 'Rigaku/MSC Mercury CCD area-detector'
_diffrn_measurement_method \w
_diffrn_radiation_type 'Mo K\a'
_diffrn_radiation_wavelength 0.7107
_diffrn_reflns_av_R_equivalents 0.051
_diffrn_reflns_limit_h_max 14
_diffrn_reflns_limit_h_min -19
_diffrn_reflns_limit_k_max 24
_diffrn_reflns_limit_k_min -16
_diffrn_reflns_limit_l_max 32
_diffrn_reflns_limit_l_min -29
_diffrn_reflns_number 54667
_diffrn_reflns_theta_full 27.48
_diffrn_reflns_theta_max 27.48
_diffrn_standards_decay_% 0
_diffrn_standards_number 0
_exptl_absorpt_coefficient_mu 0.511
_exptl_absorpt_correction_T_max 0.975
_exptl_absorpt_correction_T_min 0.755
_exptl_absorpt_correction_type multi-scan
_exptl_absorpt_process_details '(Jacobson, 1998)'
_exptl_crystal_colour yellow
_exptl_crystal_density_diffrn 1.290
_exptl_crystal_density_method 'not measured'
_exptl_crystal_description prism
_exptl_crystal_F_000 2832.00
_exptl_crystal_size_max 0.230
_exptl_crystal_size_mid 0.080
_exptl_crystal_size_min 0.050
_refine_diff_density_max 0.31
_refine_diff_density_min -0.28
_refine_ls_extinction_method none
_refine_ls_goodness_of_fit_ref 1.161
_refine_ls_hydrogen_treatment constr
_refine_ls_number_parameters 865
_refine_ls_number_reflns 15701
_refine_ls_R_factor_gt 0.0704
_refine_ls_shift/su_max 0.000
_refine_ls_structure_factor_coef Fsqd
_refine_ls_weighting_details 'w = 1/[\s^2^(Fo^2^) + (0.0137P)^2^+4.3115P] where P=(Fo^2^+2Fc^2^)/3'
_refine_ls_weighting_scheme calc
_refine_ls_wR_factor_ref 0.1165
_reflns_number_gt 11415
_reflns_number_total 15701
_reflns_threshold_expression I>2\s(I)
_cod_data_source_file is6076.cif
_cod_data_source_block I
_cod_original_cell_volume 6993.7(5)
_cod_original_sg_symbol_Hall '-p 2ybc'
_cod_original_sg_symbol_H-M 'P 21/c'
_cod_database_code 2205988
_cod_database_fobs_code 2205988

loop_
_symmetry_equiv_pos_as_xyz
x,y,z
-x,1/2+y,1/2-z
-x,-y,-z
x,1/2-y,1/2+z

loop_
_atom_site_label
_atom_site_fract_x
_atom_site_fract_y
_atom_site_fract_z
_atom_site_U_iso_or_equiv
_atom_site_adp_type
_atom_site_calc_flag
_atom_site_occupancy
_atom_site_type_symbol
Fe1 0.76218(3) 0.34918(2) 0.178927(17) 0.03201(11) Uani d 1 Fe
Fe2 0.25740(3) 0.10748(2) 0.167348(16) 0.03077(11) Uani d 1 Fe
P1 0.82561(5) 0.28729(4) 0.11285(3) 0.03285(18) Uani d 1 P
P2 0.33941(5) 0.16154(4) 0.10501(3) 0.02934(17) Uani d 1 P
O1 0.86933(18) 0.47635(15) 0.16166(13) 0.0763(9) Uani d 1 O
O2 0.35418(15) -0.02573(13) 0.15233(11) 0.0560(7) Uani d 1 O
N1 0.88364(15) 0.29730(13) 0.26709(9) 0.0326(6) Uani d 1 N
N2 0.37397(15) 0.14610(14) 0.26226(9) 0.0333(6) Uani d 1 N
C1 0.6575(3) 0.4184(2) 0.1965(2) 0.0766(14) Uani d 1 C
H1 0.6649 0.4636 0.2023 0.077 Uiso calc 1 H
C2 0.6640(2) 0.3671(3) 0.23700(16) 0.0603(11) Uani d 1 C
H2 0.6771 0.3769 0.2772 0.060 Uiso calc 1 H
C3 0.6511(2) 0.2987(2) 0.21355(15) 0.0502(9) Uani d 1 C
H3 0.6500 0.2530 0.2274 0.050 Uiso calc 1 H
C4 0.6365(2) 0.3085(3) 0.15922(16) 0.0595(11) Uani d 1 C
H4 0.6245 0.2623 0.1384 0.059 Uiso calc 1 H
C5 0.6405(2) 0.3826(3) 0.14818(19) 0.0768(15) Uani d 1 C
H5 0.6350 0.4080 0.1133 0.077 Uiso calc 1 H
C6 0.8278(2) 0.4253(2) 0.16748(14) 0.0468(8) Uani d 1 C
C7 0.83889(18) 0.31421(16) 0.23155(11) 0.0316(6) Uani d 1 C
C8 0.7580(2) 0.29236(18) 0.05220(12) 0.0396(7) Uani d 1 C
C9 0.7067(2) 0.23486(19) 0.03522(13) 0.0468(8) Uani d 1 C
H6 0.7058 0.1830 0.0567 0.047 Uiso calc 1 H
C10 0.6458(2) 0.2443(2) -0.00585(15) 0.0607(11) Uani d 1 C
H7 0.6086 0.2046 -0.0170 0.061 Uiso calc 1 H
C11 0.6383(3) 0.3089(3) -0.03171(15) 0.0710(13) Uani d 1 C
H8 0.5959 0.3152 -0.0603 0.071 Uiso calc 1 H
C12 0.6897(3) 0.3661(3) -0.01602(16) 0.0763(13) Uani d 1 C
H9 0.6857 0.4115 -0.0352 0.076 Uiso calc 1 H
C13 0.7490(3) 0.3584(2) 0.02585(15) 0.0636(11) Uani d 1 C
H10 0.7837 0.3997 0.0378 0.064 Uiso calc 1 H
C14 0.9358(2) 0.31652(17) 0.09184(12) 0.0383(7) Uani d 1 C
C15 0.9612(2) 0.3217(2) 0.03851(14) 0.0637(11) Uani d 1 C
H11 0.9175 0.3141 0.0105 0.064 Uiso calc 1 H
C16 1.0474(3) 0.3398(3) 0.02507(16) 0.0787(14) Uani d 1 C
H12 1.0647 0.3425 -0.0123 0.079 Uiso calc 1 H
C17 1.1086(2) 0.3536(2) 0.06440(18) 0.0617(11) Uani d 1 C
H13 1.1676 0.3665 0.0547 0.062 Uiso calc 1 H
C18 1.0847(2) 0.34836(18) 0.11727(15) 0.0461(8) Uani d 1 C
H14 1.1276 0.3581 0.1449 0.046 Uiso calc 1 H
C19 0.99918(19) 0.33003(17) 0.13141(12) 0.0378(7) Uani d 1 C
H15 0.9831 0.3267 0.1688 0.038 Uiso calc 1 H
C20 0.84531(18) 0.19081(16) 0.12320(11) 0.0324(7) Uani d 1 C
C21 0.8963(2) 0.15248(19) 0.08641(12) 0.0446(8) Uani d 1 C
H16 0.9191 0.1760 0.0548 0.045 Uiso calc 1 H
C22 0.9145(2) 0.08053(19) 0.09489(14) 0.0461(8) Uani d 1 C
H17 0.9507 0.0546 0.0695 0.046 Uiso calc 1 H
C23 0.8819(2) 0.04516(18) 0.13930(14) 0.0449(8) Uani d 1 C
H18 0.8943 -0.0054 0.1451 0.045 Uiso calc 1 H
C24 0.8311(2) 0.08281(18) 0.17524(13) 0.0446(8) Uani d 1 C
H19 0.8078 0.0588 0.2063 0.045 Uiso calc 1 H
C25 0.8128(2) 0.15530(18) 0.16791(12) 0.0387(7) Uani d 1 C
H20 0.7775 0.1812 0.1937 0.039 Uiso calc 1 H
C26 0.9048(2) 0.33233(17) 0.36613(11) 0.0369(7) Uani d 1 C
C27 0.8144(2) 0.3398(2) 0.37505(14) 0.0566(10) Uani d 1 C
H21 0.7739 0.3179 0.3496 0.057 Uiso calc 1 H
C28 0.7815(3) 0.3775(3) 0.41888(18) 0.0833(16) Uani d 1 C
H22 0.7183 0.3818 0.4248 0.083 Uiso calc 1 H
C29 0.8382(5) 0.4081(2) 0.45505(17) 0.0887(18) Uani d 1 C
H23 0.8165 0.4341 0.4855 0.089 Uiso calc 1 H
C30 0.9263(4) 0.4030(3) 0.44714(16) 0.0840(15) Uani d 1 C
H24 0.9681 0.4246 0.4727 0.084 Uiso calc 1 H
C31 0.9597(3) 0.3660(2) 0.40318(14) 0.0558(10) Uani d 1 C
H25 1.0227 0.3636 0.3976 0.056 Uiso calc 1 H
C32 1.04325(18) 0.30859(15) 0.30075(11) 0.0286(6) Uani d 1 C
C33 1.05834(19) 0.37171(17) 0.27177(13) 0.0385(7) Uani d 1 C
H26 1.0078 0.3993 0.2598 0.039 Uiso calc 1 H
C34 1.1426(2) 0.39593(18) 0.25971(14) 0.0460(8) Uani d 1 C
H27 1.1503 0.4395 0.2389 0.046 Uiso calc 1 H
C35 1.2152(2) 0.35761(19) 0.27659(13) 0.0429(8) Uani d 1 C
H28 1.2737 0.3749 0.2685 0.043 Uiso calc 1 H
C36 1.20365(19) 0.29536(19) 0.30512(13) 0.0413(8) Uani d 1 C
H29 1.2545 0.2688 0.3171 0.041 Uiso calc 1 H
C37 1.11872(19) 0.27112(17) 0.31705(12) 0.0359(7) Uani d 1 C
H30 1.1123 0.2270 0.3371 0.036 Uiso calc 1 H
C38 0.93920(17) 0.19809(16) 0.33149(12) 0.0324(7) Uani d 1 C
C39 0.9234(2) 0.17156(19) 0.38304(13) 0.0485(9) Uani d 1 C
H31 0.9116 0.2052 0.4117 0.049 Uiso calc 1 H
C40 0.9235(3) 0.0984(2) 0.39420(16) 0.0621(11) Uani d 1 C
H32 0.9118 0.0820 0.4305 0.062 Uiso calc 1 H
C41 0.9400(2) 0.0491(2) 0.35407(18) 0.0585(10) Uani d 1 C
H33 0.9398 -0.0019 0.3620 0.059 Uiso calc 1 H
C42 0.9554(2) 0.07315(19) 0.30315(16) 0.0514(9) Uani d 1 C
H34 0.9677 0.0393 0.2749 0.051 Uiso calc 1 H
C43 0.95473(19) 0.14621(17) 0.29179(13) 0.0390(7) Uani d 1 C
H35 0.9645 0.1614 0.2552 0.039 Uiso calc 1 H
C44 0.1482(2) 0.16912(19) 0.19291(14) 0.0448(8) Uani d 1 C
H36 0.1493 0.2120 0.2080 0.045 Uiso calc 1 H
C45 0.14168(19) 0.1572(2) 0.13794(13) 0.0456(8) Uani d 1 C
H37 0.1423 0.1930 0.1100 0.046 Uiso calc 1 H
C46 0.1383(2) 0.0830(2) 0.12905(15) 0.0549(10) Uani d 1 C
H38 0.1318 0.0600 0.0962 0.055 Uiso calc 1 H
C47 0.1411(2) 0.0481(2) 0.17916(19) 0.0600(11) Uani d 1 C
H39 0.1402 -0.0009 0.1877 0.060 Uiso calc 1 H
C48 0.1477(2) 0.1017(2) 0.21881(14) 0.0526(10) Uani d 1 C
H40 0.1538 0.0954 0.2543 0.053 Uiso calc 1 H
C49 0.31684(19) 0.02755(18) 0.15773(12) 0.0367(7) Uani d 1 C
C50 0.33080(18) 0.13444(16) 0.22488(12) 0.0329(7) Uani d 1 C
C51 0.29040(18) 0.15352(16) 0.03802(11) 0.0324(6) Uani d 1 C
C52 0.2684(2) 0.08534(17) 0.01913(12) 0.0396(7) Uani d 1 C
H41 0.2802 0.0441 0.0414 0.040 Uiso calc 1 H
C53 0.2297(2) 0.07632(19) -0.03067(13) 0.0451(8) Uani d 1 C
H42 0.2157 0.0284 -0.0433 0.045 Uiso calc 1 H
C54 0.2113(2) 0.1351(2) -0.06243(13) 0.0496(9) Uani d 1 C
H43 0.1848 0.1287 -0.0973 0.050 Uiso calc 1 H
C55 0.2313(2) 0.2031(2) -0.04402(13) 0.0504(9) Uani d 1 C
H44 0.2181 0.2439 -0.0662 0.050 Uiso calc 1 H
C56 0.2707(2) 0.21263(17) 0.00595(13) 0.0407(8) Uani d 1 C
H45 0.2848 0.2606 0.0184 0.041 Uiso calc 1 H
C57 0.36432(19) 0.25720(16) 0.11082(11) 0.0332(7) Uani d 1 C
C58 0.4278(2) 0.28845(18) 0.07741(13) 0.0410(8) Uani d 1 C
H46 0.4611 0.2583 0.0532 0.041 Uiso calc 1 H
C59 0.4435(2) 0.36170(19) 0.07932(14) 0.0470(8) Uani d 1 C
H47 0.4878 0.3830 0.0565 0.047 Uiso calc 1 H
C60 0.3960(2) 0.40438(19) 0.11374(15) 0.0518(9) Uani d 1 C
H48 0.4061 0.4557 0.1150 0.052 Uiso calc 1 H
C61 0.3334(2) 0.37471(19) 0.14709(15) 0.0513(9) Uani d 1 C
H49 0.3006 0.4050 0.1713 0.051 Uiso calc 1 H
C62 0.3179(2) 0.30114(17) 0.14581(13) 0.0406(8) Uani d 1 C
H50 0.2745 0.2803 0.1695 0.041 Uiso calc 1 H
C63 0.45062(18) 0.12384(16) 0.09768(12) 0.0323(6) Uani d 1 C
C64 0.4818(2) 0.09284(19) 0.05070(13) 0.0458(8) Uani d 1 C
H51 0.4439 0.0904 0.0193 0.046 Uiso calc 1 H
C65 0.5670(2) 0.0646(2) 0.04868(16) 0.0587(10) Uani d 1 C
H52 0.5887 0.0437 0.0154 0.059 Uiso calc 1 H
C66 0.6210(2) 0.06739(19) 0.09285(17) 0.0545(10) Uani d 1 C
H53 0.6795 0.0465 0.0916 0.055 Uiso calc 1 H
C67 0.5913(2) 0.09852(19) 0.13926(14) 0.0475(9) Uani d 1 C
H54 0.6302 0.1017 0.1702 0.047 Uiso calc 1 H
C68 0.5068(2) 0.12639(18) 0.14181(12) 0.0402(8) Uani d 1 C
H55 0.4858 0.1482 0.1747 0.040 Uiso calc 1 H
C69 0.43365(18) 0.24579(17) 0.32460(13) 0.0358(7) Uani d 1 C
C70 0.4500(2) 0.29261(19) 0.28193(15) 0.0475(9) Uani d 1 C
H56 0.4536 0.2724 0.2460 0.047 Uiso calc 1 H
C71 0.4611(2) 0.3660(2) 0.2888(2) 0.0703(13) Uani d 1 C
H57 0.4717 0.3964 0.2582 0.070 Uiso calc 1 H
C72 0.4555(3) 0.3954(2) 0.3391(3) 0.0840(16) Uani d 1 C
H58 0.4644 0.4469 0.3438 0.084 Uiso calc 1 H
C73 0.4393(3) 0.3513(3) 0.3825(2) 0.0784(14) Uani d 1 C
H59 0.4357 0.3725 0.4180 0.078 Uiso calc 1 H
C74 0.4286(2) 0.27713(19) 0.37539(15) 0.0509(9) Uani d 1 C
H60 0.4167 0.2467 0.4068 0.051 Uiso calc 1 H
C75 0.3792(2) 0.11810(16) 0.36367(12) 0.0363(7) Uani d 1 C
C76 0.4251(2) 0.0841(2) 0.40560(13) 0.0522(9) Uani d 1 C
H61 0.4891 0.0809 0.4033 0.052 Uiso calc 1 H
C77 0.3820(3) 0.0544(2) 0.44942(15) 0.0703(12) Uani d 1 C
H62 0.4169 0.0309 0.4774 0.070 Uiso calc 1 H
C78 0.2917(3) 0.0575(2) 0.45357(16) 0.0717(13) Uani d 1 C
H63 0.2614 0.0380 0.4843 0.072 Uiso calc 1 H
C79 0.2438(3) 0.0886(2) 0.41275(17) 0.0608(11) Uani d 1 C
H64 0.1792 0.0896 0.4141 0.061 Uiso calc 1 H
C80 0.2870(2) 0.11826(19) 0.36854(13) 0.0457(8) Uani d 1 C
H65 0.2526 0.1402 0.3400 0.046 Uiso calc 1 H
C81 0.52894(18) 0.12832(16) 0.30529(11) 0.0304(6) Uani d 1 C
C82 0.5455(2) 0.06248(17) 0.27985(13) 0.0405(8) Uani d 1 C
H66 0.4961 0.0362 0.2651 0.041 Uiso calc 1 H
C83 0.6296(2) 0.03364(19) 0.27583(13) 0.0484(9) Uani d 1 C
H67 0.6388 -0.0114 0.2569 0.048 Uiso calc 1 H
C84 0.7006(2) 0.0693(2) 0.29793(13) 0.0491(9) Uani d 1 C
H68 0.7590 0.0485 0.2968 0.049 Uiso calc 1 H
C85 0.6879(2) 0.1345(2) 0.32194(14) 0.0500(9) Uani d 1 C
H69 0.7383 0.1604 0.3370 0.050 Uiso calc 1 H
C86 0.6033(2) 0.16402(18) 0.32505(12) 0.0392(7) Uani d 1 C
H70 0.5944 0.2105 0.3417 0.039 Uiso calc 1 H
B1 0.9442(2) 0.28296(19) 0.31791(13) 0.0296(7) Uani d 1 B
B2 0.4298(2) 0.15940(19) 0.31534(13) 0.0310(7) Uani d 1 B

loop_
_atom_site_aniso_label
_atom_site_aniso_U_11
_atom_site_aniso_U_22
_atom_site_aniso_U_33
_atom_site_aniso_U_12
_atom_site_aniso_U_13
_atom_site_aniso_U_23
Fe1 0.0283(2) 0.0343(2) 0.0335(2) 0.00168(18) -0.00283(17) 0.0017(2)
Fe2 0.0275(2) 0.0351(2) 0.0297(2) -0.00235(18) -0.00100(16) -0.00177(19)
P1 0.0352(4) 0.0357(5) 0.0276(4) -0.0030(3) -0.0024(3) 0.0029(3)
P2 0.0308(4) 0.0305(4) 0.0267(4) -0.0002(3) -0.0017(3) -0.0022(3)
O1 0.0611(17) 0.0466(17) 0.121(3) -0.0088(14) 0.0039(17) 0.0034(17)
O2 0.0500(14) 0.0347(14) 0.0833(19) 0.0076(11) 0.0006(13) 0.0068(13)
N1 0.0285(12) 0.0377(15) 0.0316(13) 0.0020(11) -0.0007(10) -0.0004(11)
N2 0.0312(12) 0.0394(15) 0.0292(13) -0.0011(11) -0.0001(10) -0.0013(12)
C1 0.042(2) 0.046(3) 0.142(5) 0.0132(18) 0.008(3) -0.004(3)
C2 0.0370(19) 0.085(3) 0.059(2) 0.0130(19) 0.0056(17) -0.021(2)
C3 0.0374(18) 0.054(2) 0.059(2) 0.0057(16) 0.0104(16) 0.0179(19)
C4 0.0328(18) 0.088(3) 0.057(2) -0.0140(19) 0.0014(16) -0.015(2)
C5 0.034(2) 0.114(4) 0.083(3) 0.010(2) -0.007(2) 0.051(3)
C6 0.0362(18) 0.043(2) 0.062(2) 0.0048(15) -0.0024(16) 0.0008(18)
C7 0.0284(14) 0.0333(17) 0.0331(16) -0.0005(12) 0.0059(12) -0.0051(13)
C8 0.0431(17) 0.046(2) 0.0293(16) -0.0011(15) -0.0020(13) 0.0029(15)
C9 0.049(2) 0.053(2) 0.0385(18) -0.0022(16) -0.0086(15) -0.0049(16)
C10 0.061(2) 0.073(3) 0.048(2) -0.001(2) -0.0210(18) -0.010(2)
C11 0.080(3) 0.094(4) 0.039(2) 0.018(3) -0.024(2) -0.003(2)
C12 0.106(4) 0.073(3) 0.050(2) 0.011(3) -0.025(2) 0.019(2)
C13 0.085(3) 0.056(3) 0.049(2) -0.009(2) -0.022(2) 0.016(2)
C14 0.0426(17) 0.0380(19) 0.0342(16) -0.0012(14) 0.0042(13) 0.0029(14)
C15 0.060(2) 0.093(3) 0.039(2) -0.019(2) 0.0053(17) 0.006(2)
C16 0.068(3) 0.115(4) 0.053(2) -0.020(3) 0.023(2) 0.013(3)
C17 0.045(2) 0.060(3) 0.080(3) -0.0066(18) 0.024(2) 0.004(2)
C18 0.0344(17) 0.0365(19) 0.068(2) 0.0014(14) 0.0049(16) -0.0044(17)
C19 0.0353(16) 0.0365(18) 0.0417(18) 0.0029(13) 0.0043(13) -0.0006(14)
C20 0.0328(15) 0.0333(17) 0.0310(15) 0.0003(12) -0.0062(12) 0.0000(13)
C21 0.054(2) 0.045(2) 0.0343(17) 0.0007(16) 0.0061(15) -0.0011(16)
C22 0.0480(19) 0.045(2) 0.046(2) 0.0074(16) 0.0018(15) -0.0086(17)
C23 0.052(2) 0.0365(19) 0.046(2) 0.0046(15) -0.0144(16) -0.0024(16)
C24 0.057(2) 0.0361(19) 0.0404(19) 0.0008(16) 0.0008(16) 0.0053(15)
C25 0.0436(17) 0.0385(19) 0.0340(17) 0.0003(14) 0.0018(13) 0.0006(15)
C26 0.0516(19) 0.0317(17) 0.0275(15) 0.0049(14) 0.0054(13) 0.0055(13)
C27 0.055(2) 0.072(3) 0.043(2) 0.0247(19) 0.0123(16) 0.0071(19)
C28 0.100(3) 0.097(4) 0.053(3) 0.063(3) 0.034(2) 0.028(3)
C29 0.172(6) 0.053(3) 0.040(2) 0.045(3) 0.041(3) 0.005(2)
C30 0.151(5) 0.060(3) 0.041(2) -0.018(3) 0.018(3) -0.018(2)
C31 0.076(3) 0.056(2) 0.0356(19) -0.012(2) 0.0087(17) -0.0122(17)
C32 0.0321(14) 0.0289(16) 0.0248(14) 0.0027(12) -0.0021(11) -0.0078(12)
C33 0.0358(16) 0.0331(18) 0.0467(19) 0.0017(13) -0.0039(14) -0.0013(15)
C34 0.0487(19) 0.0352(19) 0.054(2) -0.0112(15) -0.0003(16) 0.0025(16)
C35 0.0328(16) 0.053(2) 0.0431(18) -0.0103(15) 0.0007(13) -0.0068(17)
C36 0.0289(15) 0.053(2) 0.0423(18) 0.0055(14) -0.0020(13) -0.0042(16)
C37 0.0351(16) 0.0409(19) 0.0317(16) 0.0030(13) -0.0020(12) 0.0000(14)
C38 0.0260(14) 0.0338(17) 0.0375(16) 0.0019(12) -0.0035(12) -0.0006(14)
C39 0.065(2) 0.042(2) 0.0387(19) -0.0001(17) -0.0016(16) 0.0042(16)
C40 0.084(3) 0.047(2) 0.055(2) -0.003(2) 0.000(2) 0.017(2)
C41 0.054(2) 0.034(2) 0.088(3) -0.0012(17) -0.003(2) 0.012(2)
C42 0.0423(19) 0.036(2) 0.076(3) 0.0010(15) 0.0004(18) -0.0115(19)
C43 0.0337(16) 0.0346(18) 0.0487(19) 0.0006(13) 0.0009(13) -0.0024(16)
C44 0.0321(16) 0.053(2) 0.049(2) 0.0034(15) 0.0053(14) -0.0186(18)
C45 0.0306(16) 0.061(2) 0.0449(19) 0.0094(15) -0.0016(14) -0.0007(18)
C46 0.0286(17) 0.075(3) 0.061(2) -0.0035(17) -0.0074(16) -0.026(2)
C47 0.0305(18) 0.043(2) 0.106(3) -0.0116(15) 0.0085(19) 0.002(2)
C48 0.0299(17) 0.083(3) 0.045(2) -0.0021(17) 0.0060(14) 0.010(2)
C49 0.0327(16) 0.0393(19) 0.0381(17) -0.0050(14) -0.0034(13) 0.0042(15)
C50 0.0335(15) 0.0340(17) 0.0313(16) -0.0015(12) 0.0054(12) 0.0036(13)
C51 0.0317(15) 0.0365(18) 0.0289(15) 0.0000(13) -0.0027(12) -0.0013(13)
C52 0.0496(19) 0.0362(18) 0.0330(17) -0.0027(14) -0.0077(14) 0.0020(14)
C53 0.054(2) 0.046(2) 0.0350(18) -0.0075(16) -0.0090(15) -0.0069(16)
C54 0.054(2) 0.061(2) 0.0330(18) -0.0042(18) -0.0133(15) 0.0008(17)
C55 0.061(2) 0.051(2) 0.0393(19) 0.0051(18) -0.0133(16) 0.0107(17)
C56 0.0475(18) 0.0352(18) 0.0393(18) 0.0026(14) -0.0068(14) -0.0013(15)
C57 0.0356(16) 0.0322(17) 0.0318(16) -0.0028(13) -0.0062(12) -0.0018(13)
C58 0.0441(18) 0.0378(19) 0.0410(18) -0.0033(14) 0.0041(14) 0.0024(15)
C59 0.0479(19) 0.044(2) 0.049(2) -0.0081(16) -0.0007(16) 0.0103(17)
C60 0.064(2) 0.033(2) 0.059(2) -0.0080(17) -0.0056(18) -0.0002(17)
C61 0.063(2) 0.035(2) 0.055(2) -0.0007(16) 0.0076(18) -0.0128(17)
C62 0.0429(18) 0.0343(18) 0.0447(19) -0.0052(14) 0.0048(14) -0.0095(15)
C63 0.0338(15) 0.0280(16) 0.0351(16) -0.0006(12) 0.0034(12) 0.0012(13)
C64 0.0413(18) 0.051(2) 0.0454(19) 0.0044(15) -0.0018(15) -0.0151(17)
C65 0.047(2) 0.060(3) 0.069(3) 0.0076(18) 0.0102(19) -0.029(2)
C66 0.0366(18) 0.041(2) 0.086(3) 0.0075(15) 0.0029(18) -0.001(2)
C67 0.0327(17) 0.053(2) 0.057(2) -0.0005(15) -0.0019(15) 0.0123(18)
C68 0.0363(16) 0.049(2) 0.0349(17) -0.0002(14) 0.0013(13) 0.0021(15)
C69 0.0232(14) 0.0352(18) 0.0489(19) 0.0010(12) 0.0012(13) -0.0052(15)
C70 0.0323(17) 0.037(2) 0.073(2) 0.0016(14) 0.0121(16) 0.0019(18)
C71 0.041(2) 0.037(2) 0.133(4) 0.0019(16) 0.021(2) 0.013(3)
C72 0.049(2) 0.040(3) 0.163(5) -0.0015(19) 0.011(3) -0.021(3)
C73 0.061(3) 0.066(3) 0.108(4) 0.002(2) 0.000(2) -0.053(3)
C74 0.046(2) 0.046(2) 0.061(2) -0.0009(16) -0.0013(17) -0.0212(18)
C75 0.0471(18) 0.0306(17) 0.0312(16) -0.0076(14) 0.0037(13) -0.0090(13)
C76 0.065(2) 0.060(2) 0.0317(18) -0.0117(19) -0.0017(16) 0.0027(17)
C77 0.102(3) 0.072(3) 0.037(2) -0.017(3) 0.002(2) 0.008(2)
C78 0.107(4) 0.060(3) 0.048(2) -0.022(3) 0.034(2) 0.001(2)
C79 0.065(2) 0.049(2) 0.068(3) -0.0121(19) 0.030(2) -0.009(2)
C80 0.0482(19) 0.045(2) 0.0440(19) -0.0036(16) 0.0133(15) -0.0040(17)
C81 0.0338(15) 0.0339(17) 0.0236(14) 0.0003(12) -0.0007(11) 0.0029(12)
C82 0.0433(18) 0.0371(19) 0.0412(18) 0.0018(14) -0.0037(14) -0.0019(15)
C83 0.058(2) 0.042(2) 0.046(2) 0.0181(17) -0.0023(16) -0.0043(16)
C84 0.0411(19) 0.065(3) 0.0412(19) 0.0184(17) -0.0002(15) 0.0087(18)
C85 0.0349(17) 0.064(3) 0.052(2) -0.0018(16) -0.0048(15) 0.0009(19)
C86 0.0362(16) 0.042(2) 0.0389(17) -0.0004(14) -0.0026(13) -0.0064(15)
B1 0.0300(16) 0.0330(19) 0.0257(16) 0.0040(14) -0.0034(13) -0.0020(14)
B2 0.0331(17) 0.0313(19) 0.0286(17) -0.0027(14) -0.0038(13) -0.0033(15)

loop_
_atom_type_symbol
_atom_type_description
_atom_type_scat_dispersion_real
_atom_type_scat_dispersion_imag
_atom_type_scat_source
C C 0.003 0.002
;International Tables for Crystallography
(1992, Vol. C, Tables 4.2.6.8 and 6.1.1.4)
;
H H 0.000 0.000
;International Tables for Crystallography
(1992, Vol. C, Table 6.1.1.4)
;
B B 0.001 0.001
;International Tables for Crystallography
(1992, Vol. C, Tables 4.2.6.8 and 6.1.1.4)
;
Fe Fe 0.346 0.844
;International Tables for Crystallography
(1992, Vol. C, Tables 4.2.6.8 and 6.1.1.4)
;
N N 0.006 0.003
;International Tables for Crystallography
(1992, Vol. C, Tables 4.2.6.8 and 6.1.1.4)
;
O O 0.011 0.006
;International Tables for Crystallography
(1992, Vol. C, Tables 4.2.6.8 and 6.1.1.4)
;
P P 0.102 0.094
;International Tables for Crystallography
(1992, Vol. C, Tables 4.2.6.8 and 6.1.1.4)
;

loop_
_geom_angle_atom_site_label_1
_geom_angle_atom_site_label_2
_geom_angle_atom_site_label_3
_geom_angle
_geom_angle_publ_flag
C6 Fe1 C7 92.49(14) yes
C6 Fe1 C1 88.06(16) ?
C7 Fe1 C1 122.60(19) ?
C6 Fe1 C5 101.52(18) ?
C7 Fe1 C5 155.32(15) ?
C1 Fe1 C5 39.17(18) ?
C6 Fe1 C2 112.64(17) ?
C7 Fe1 C2 90.67(14) ?
C1 Fe1 C2 38.80(17) ?
C5 Fe1 C2 65.25(16) ?
C6 Fe1 C4 139.86(17) ?
C7 Fe1 C4 126.85(16) ?
C1 Fe1 C4 65.49(17) ?
C5 Fe1 C4 39.19(17) ?
C2 Fe1 C4 65.06(14) ?
C6 Fe1 C3 151.35(16) ?
C7 Fe1 C3 93.04(13) ?
C1 Fe1 C3 65.43(16) ?
C5 Fe1 C3 65.16(15) ?
C2 Fe1 C3 39.23(15) ?
C4 Fe1 C3 38.32(14) ?
C6 Fe1 P1 93.02(12) yes
C7 Fe1 P1 94.06(9) yes
C1 Fe1 P1 143.26(17) ?
C5 Fe1 P1 105.25(16) ?
C2 Fe1 P1 153.69(12) ?
C4 Fe1 P1 91.81(11) ?
C3 Fe1 P1 114.57(11) ?
C49 Fe2 C50 91.57(13) yes
C49 Fe2 C46 101.27(15) ?
C50 Fe2 C46 156.23(13) ?
C49 Fe2 C47 90.17(14) ?
C50 Fe2 C47 121.90(16) ?
C46 Fe2 C47 39.30(15) ?
C49 Fe2 C48 116.47(15) ?
C50 Fe2 C48 90.86(13) ?
C46 Fe2 C48 65.54(14) ?
C47 Fe2 C48 39.17(15) ?
C49 Fe2 C44 154.62(14) ?
C50 Fe2 C44 95.02(12) ?
C46 Fe2 C44 65.19(13) ?
C47 Fe2 C44 65.60(14) ?
C48 Fe2 C44 39.12(14) ?
C49 Fe2 C45 138.50(14) ?
C50 Fe2 C45 129.58(13) ?
C46 Fe2 C45 38.86(14) ?
C47 Fe2 C45 65.39(15) ?
C48 Fe2 C45 65.07(13) ?
C44 Fe2 C45 38.47(12) ?
C49 Fe2 P2 90.08(10) yes
C50 Fe2 P2 94.70(9) yes
C46 Fe2 P2 105.10(12) ?
C47 Fe2 P2 143.38(13) ?
C48 Fe2 P2 152.74(12) ?
C44 Fe2 P2 113.69(11) ?
C45 Fe2 P2 91.31(10) ?
C8 P1 C14 104.95(14) ?
C8 P1 C20 104.91(14) ?
C14 P1 C20 100.50(14) ?
C8 P1 Fe1 110.09(11) ?
C14 P1 Fe1 116.80(11) ?
C20 P1 Fe1 118.12(10) ?
C57 P2 C51 103.61(13) ?
C57 P2 C63 101.03(13) ?
C51 P2 C63 104.45(13) ?
C57 P2 Fe2 119.99(10) ?
C51 P2 Fe2 111.89(10) ?
C63 P2 Fe2 114.12(10) ?
C7 N1 B1 173.8(3) yes
C50 N2 B2 177.0(3) yes
C2 C1 C5 108.1(4) ?
C2 C1 Fe1 71.1(2) ?
C5 C1 Fe1 70.4(2) ?
C2 C1 H1 122.6 ?
C5 C1 H1 129.3 ?
Fe1 C1 H1 122.7 ?
C1 C2 C3 107.9(4) ?
C1 C2 Fe1 70.1(2) ?
C3 C2 Fe1 70.7(2) ?
C1 C2 H2 126.3 ?
C3 C2 H2 125.7 ?
Fe1 C2 H2 123.9 ?
C4 C3 C2 107.9(3) ?
C4 C3 Fe1 70.6(2) ?
C2 C3 Fe1 70.1(2) ?
C4 C3 H3 119.2 ?
C2 C3 H3 132.8 ?
Fe1 C3 H3 125.5 ?
C3 C4 C5 108.3(4) ?
C3 C4 Fe1 71.0(2) ?
C5 C4 Fe1 69.8(2) ?
C3 C4 H4 114.6 ?
C5 C4 H4 137.1 ?
Fe1 C4 H4 125.6 ?
C1 C5 C4 107.8(4) ?
C1 C5 Fe1 70.4(2) ?
C4 C5 Fe1 71.0(2) ?
C1 C5 H5 122.8 ?
C4 C5 H5 129.3 ?
Fe1 C5 H5 122.4 ?
O1 C6 Fe1 177.4(3) ?
Fe1 C7 N1 173.9(3) yes
C9 C8 C13 118.6(3) ?
C9 C8 P1 121.7(3) ?
C13 C8 P1 119.2(3) ?
C10 C9 C8 119.9(3) ?
C10 C9 H6 117.4 ?
C8 C9 H6 122.2 ?
C11 C10 C9 120.9(4) ?
C11 C10 H7 119.0 ?
C9 C10 H7 120.1 ?
C10 C11 C12 119.9(3) ?
C10 C11 H8 120.6 ?
C12 C11 H8 119.4 ?
C11 C12 C13 120.1(4) ?
C11 C12 H9 119.8 ?
C13 C12 H9 120.0 ?
C12 C13 C8 120.5(4) ?
C12 C13 H10 119.9 ?
C8 C13 H10 119.6 ?
C15 C14 C19 118.2(3) ?
C15 C14 P1 123.2(3) ?
C19 C14 P1 118.5(2) ?
C14 C15 C16 120.6(3) ?
C14 C15 H11 119.3 ?
C16 C15 H11 120.1 ?
C17 C16 C15 120.5(4) ?
C17 C16 H12 119.6 ?
C15 C16 H12 120.0 ?
C18 C17 C16 119.7(3) ?
C18 C17 H13 120.6 ?
C16 C17 H13 119.7 ?
C17 C18 C19 120.6(3) ?
C17 C18 H14 119.8 ?
C19 C18 H14 119.6 ?
C18 C19 C14 120.4(3) ?
C18 C19 H15 119.8 ?
C14 C19 H15 119.7 ?
C25 C20 C21 118.8(3) ?
C25 C20 P1 121.4(2) ?
C21 C20 P1 119.8(2) ?
C22 C21 C20 120.3(3) ?
C22 C21 H16 119.5 ?
C20 C21 H16 120.2 ?
C23 C22 C21 120.9(3) ?
C23 C22 H17 119.3 ?
C21 C22 H17 119.8 ?
C24 C23 C22 118.8(3) ?
C24 C23 H18 120.4 ?
C22 C23 H18 120.8 ?
C23 C24 C25 121.4(3) ?
C23 C24 H19 119.7 ?
C25 C24 H19 118.9 ?
C20 C25 C24 119.9(3) ?
C20 C25 H20 119.6 ?
C24 C25 H20 120.5 ?
C31 C26 C27 115.8(3) ?
C31 C26 B1 121.7(3) ?
C27 C26 B1 122.4(3) ?
C28 C27 C26 121.9(4) ?
C28 C27 H21 119.9 ?
C26 C27 H21 118.2 ?
C29 C28 C27 120.1(4) ?
C29 C28 H22 118.9 ?
C27 C28 H22 120.9 ?
C30 C29 C28 119.6(4) ?
C30 C29 H23 119.2 ?
C28 C29 H23 121.1 ?
C29 C30 C31 120.6(4) ?
C29 C30 H24 120.7 ?
C31 C30 H24 118.7 ?
C30 C31 C26 122.0(4) ?
C30 C31 H25 119.8 ?
C26 C31 H25 118.3 ?
C33 C32 C37 115.8(3) ?
C33 C32 B1 122.1(2) ?
C37 C32 B1 121.9(3) ?
C34 C33 C32 122.4(3) ?
C34 C33 H26 119.2 ?
C32 C33 H26 118.4 ?
C35 C34 C33 120.0(3) ?
C35 C34 H27 120.1 ?
C33 C34 H27 119.9 ?
C36 C35 C34 119.7(3) ?
C36 C35 H28 120.5 ?
C34 C35 H28 119.9 ?
C35 C36 C37 120.1(3) ?
C35 C36 H29 119.5 ?
C37 C36 H29 120.4 ?
C36 C37 C32 122.0(3) ?
C36 C37 H30 118.5 ?
C32 C37 H30 119.4 ?
C39 C38 C43 115.8(3) ?
C39 C38 B1 123.1(3) ?
C43 C38 B1 121.1(3) ?
C40 C39 C38 122.0(3) ?
C40 C39 H31 119.2 ?
C38 C39 H31 118.8 ?
C41 C40 C39 120.4(3) ?
C41 C40 H32 120.0 ?
C39 C40 H32 119.6 ?
C42 C41 C40 119.1(3) ?
C42 C41 H33 120.7 ?
C40 C41 H33 120.1 ?
C41 C42 C43 120.6(3) ?
C41 C42 H34 119.9 ?
C43 C42 H34 119.5 ?
C42 C43 C38 122.1(3) ?
C42 C43 H35 118.5 ?
C38 C43 H35 119.4 ?
C45 C44 C48 107.9(3) ?
C45 C44 Fe2 70.79(18) ?
C48 C44 Fe2 70.07(19) ?
C45 C44 H36 124.5 ?
C48 C44 H36 127.5 ?
Fe2 C44 H36 127.2 ?
C44 C45 C46 108.5(3) ?
C44 C45 Fe2 70.74(18) ?
C46 C45 Fe2 69.70(19) ?
C44 C45 H37 126.8 ?
C46 C45 H37 124.6 ?
Fe2 C45 H37 123.0 ?
C45 C46 C47 108.3(3) ?
C45 C46 Fe2 71.44(18) ?
C47 C46 Fe2 70.74(19) ?
C45 C46 H38 126.7 ?
C47 C46 H38 124.9 ?
Fe2 C46 H38 126.5 ?
C48 C47 C46 107.3(3) ?
C48 C47 Fe2 70.48(19) ?
C46 C47 Fe2 69.95(19) ?
C48 C47 H39 122.1 ?
C46 C47 H39 130.6 ?
Fe2 C47 H39 123.9 ?
C47 C48 C44 108.0(3) ?
C47 C48 Fe2 70.34(19) ?
C44 C48 Fe2 70.81(18) ?
C47 C48 H40 127.3 ?
C44 C48 H40 124.6 ?
Fe2 C48 H40 121.9 ?
O2 C49 Fe2 178.1(3) ?
Fe2 C50 N2 174.6(3) yes
C56 C51 C52 118.3(3) ?
C56 C51 P2 123.0(2) ?
C52 C51 P2 118.6(2) ?
C53 C52 C51 121.0(3) ?
C53 C52 H41 119.9 ?
C51 C52 H41 119.2 ?
C54 C53 C52 120.3(3) ?
C54 C53 H42 120.0 ?
C52 C53 H42 119.7 ?
C55 C54 C53 119.5(3) ?
C55 C54 H43 120.4 ?
C53 C54 H43 120.1 ?
C54 C55 C56 120.6(3) ?
C54 C55 H44 119.2 ?
C56 C55 H44 120.2 ?
C51 C56 C55 120.3(3) ?
C51 C56 H45 119.8 ?
C55 C56 H45 119.9 ?
C62 C57 C58 118.6(3) ?
C62 C57 P2 121.3(2) ?
C58 C57 P2 120.0(2) ?
C59 C58 C57 120.4(3) ?
C59 C58 H46 120.3 ?
C57 C58 H46 119.3 ?
C60 C59 C58 120.1(3) ?
C60 C59 H47 119.7 ?
C58 C59 H47 120.2 ?
C59 C60 C61 120.4(3) ?
C59 C60 H48 120.5 ?
C61 C60 H48 119.1 ?
C60 C61 C62 119.9(3) ?
C60 C61 H49 119.9 ?
C62 C61 H49 120.3 ?
C57 C62 C61 120.6(3) ?
C57 C62 H50 119.6 ?
C61 C62 H50 119.8 ?
C64 C63 C68 118.2(3) ?
C64 C63 P2 123.8(2) ?
C68 C63 P2 118.0(2) ?
C63 C64 C65 120.1(3) ?
C63 C64 H51 119.9 ?
C65 C64 H51 120.0 ?
C66 C65 C64 120.5(3) ?
C66 C65 H52 119.9 ?
C64 C65 H52 119.6 ?
C67 C66 C65 119.9(3) ?
C67 C66 H53 119.9 ?
C65 C66 H53 120.2 ?
C66 C67 C68 120.1(3) ?
C66 C67 H54 119.9 ?
C68 C67 H54 120.0 ?
C67 C68 C63 121.1(3) ?
C67 C68 H55 120.0 ?
C63 C68 H55 118.9 ?
C74 C69 C70 116.1(3) ?
C74 C69 B2 122.7(3) ?
C70 C69 B2 121.0(3) ?
C71 C70 C69 122.8(4) ?
C71 C70 H56 119.2 ?
C69 C70 H56 118.0 ?
C72 C71 C70 119.9(4) ?
C72 C71 H57 120.1 ?
C70 C71 H57 120.0 ?
C71 C72 C73 119.5(4) ?
C71 C72 H58 119.6 ?
C73 C72 H58 120.9 ?
C72 C73 C74 120.4(4) ?
C72 C73 H59 118.9 ?
C74 C73 H59 120.7 ?
C69 C74 C73 121.4(4) ?
C69 C74 H60 119.4 ?
C73 C74 H60 119.2 ?
C80 C75 C76 115.4(3) ?
C80 C75 B2 122.4(3) ?
C76 C75 B2 122.1(3) ?
C77 C76 C75 122.1(4) ?
C77 C76 H61 119.4 ?
C75 C76 H61 118.5 ?
C78 C77 C76 120.8(4) ?
C78 C77 H62 120.2 ?
C76 C77 H62 118.9 ?
C77 C78 C79 119.1(4) ?
C77 C78 H63 121.3 ?
C79 C78 H63 119.6 ?
C78 C79 C80 120.1(4) ?
C78 C79 H64 120.6 ?
C80 C79 H64 119.3 ?
C79 C80 C75 122.4(3) ?
C79 C80 H65 119.4 ?
C75 C80 H65 118.2 ?
C86 C81 C82 115.5(3) ?
C86 C81 B2 121.3(3) ?
C82 C81 B2 123.0(3) ?
C83 C82 C81 122.4(3) ?
C83 C82 H66 119.2 ?
C81 C82 H66 118.4 ?
C84 C83 C82 120.1(3) ?
C84 C83 H67 119.9 ?
C82 C83 H67 120.0 ?
C85 C84 C83 119.5(3) ?
C85 C84 H68 119.9 ?
C83 C84 H68 120.6 ?
C84 C85 C86 120.3(3) ?
C84 C85 H69 119.7 ?
C86 C85 H69 120.0 ?
C85 C86 C81 122.2(3) ?
C85 C86 H70 120.1 ?
C81 C86 H70 117.7 ?
N1 B1 C38 107.7(2) ?
N1 B1 C26 106.4(2) ?
C38 B1 C26 112.3(2) ?
N1 B1 C32 105.8(2) ?
C38 B1 C32 112.6(2) ?
C26 B1 C32 111.5(2) ?
N2 B2 C75 107.0(2) ?
N2 B2 C69 106.9(2) ?
C75 B2 C69 112.3(3) ?
N2 B2 C81 107.9(2) ?
C75 B2 C81 112.5(2) ?
C69 B2 C81 109.9(2) ?

loop_
_geom_bond_atom_site_label_1
_geom_bond_atom_site_label_2
_geom_bond_distance
_geom_bond_publ_flag
Fe1 C1 2.086(4) yes
Fe1 C2 2.099(4) yes
Fe1 C3 2.108(3) yes
Fe1 C4 2.103(3) yes
Fe1 C5 2.087(3) yes
Fe1 C6 1.750(4) yes
Fe1 C7 1.866(3) yes
Fe1 P1 2.2248(9) yes
Fe2 C44 2.108(3) yes
Fe2 C45 2.109(3) yes
Fe2 C46 2.087(3) yes
Fe2 C47 2.097(3) yes
Fe2 C48 2.099(3) yes
Fe2 C49 1.752(3) yes
Fe2 C50 1.879(3) yes
Fe2 P2 2.2264(9) yes
P1 C8 1.825(3) ?
P1 C14 1.829(3) ?
P1 C20 1.836(3) ?
P2 C57 1.823(3) ?
P2 C51 1.830(3) ?
P2 C63 1.831(3) ?
O1 C6 1.148(4) yes
O2 C49 1.148(4) yes
N1 C7 1.157(3) yes
N1 B1 1.584(4) yes
N2 C50 1.157(3) yes
N2 B2 1.587(4) yes
C1 C2 1.390(6) ?
C1 C5 1.399(6) ?
C1 H1 0.859 ?
C2 C3 1.413(5) ?
C2 H2 1.037 ?
C3 C4 1.382(5) ?
C3 H3 0.916 ?
C4 C5 1.405(6) ?
C4 H4 1.019 ?
C5 H5 0.991 ?
C8 C9 1.387(4) ?
C8 C13 1.399(5) ?
C9 C10 1.386(4) ?
C9 H6 1.102 ?
C10 C11 1.367(6) ?
C10 H7 0.969 ?
C11 C12 1.373(6) ?
C11 H8 0.965 ?
C12 C13 1.382(5) ?
C12 H9 0.971 ?
C13 H10 0.977 ?
C14 C15 1.386(4) ?
C14 C19 1.396(4) ?
C15 C16 1.386(5) ?
C15 H11 0.972 ?
C16 C17 1.371(6) ?
C16 H12 0.967 ?
C17 C18 1.368(5) ?
C17 H13 0.955 ?
C18 C19 1.383(4) ?
C18 H14 0.963 ?
C19 H15 0.964 ?
C20 C25 1.384(4) ?
C20 C21 1.394(4) ?
C21 C22 1.381(5) ?
C21 H16 0.964 ?
C22 C23 1.378(5) ?
C22 H17 0.964 ?
C23 C24 1.372(4) ?
C23 H18 0.968 ?
C24 C25 1.387(4) ?
C24 H19 0.960 ?
C25 H20 0.963 ?
C26 C31 1.389(4) ?
C26 C27 1.392(4) ?
C26 B1 1.625(4) ?
C27 C28 1.389(5) ?
C27 H21 0.970 ?
C28 C29 1.367(7) ?
C28 H22 0.970 ?
C29 C30 1.351(7) ?
C29 H23 0.957 ?
C30 C31 1.388(5) ?
C30 H24 0.982 ?
C31 H25 0.964 ?
C32 C33 1.396(4) ?
C32 C37 1.397(4) ?
C32 B1 1.628(4) ?
C33 C34 1.384(4) ?
C33 H26 0.968 ?
C34 C35 1.374(4) ?
C34 H27 0.968 ?
C35 C36 1.369(5) ?
C35 H28 0.962 ?
C36 C37 1.393(4) ?
C36 H29 0.960 ?
C37 H30 0.965 ?
C38 C39 1.395(4) ?
C38 C43 1.400(4) ?
C38 B1 1.615(4) ?
C39 C40 1.388(5) ?
C39 H31 0.965 ?
C40 C41 1.378(5) ?
C40 H32 0.969 ?
C41 C42 1.364(5) ?
C41 H33 0.967 ?
C42 C43 1.387(5) ?
C42 H34 0.961 ?
C43 H35 0.966 ?
C44 C45 1.390(4) ?
C44 C48 1.409(5) ?
C44 H36 0.882 ?
C45 C46 1.396(5) ?
C45 H37 0.963 ?
C46 C47 1.407(5) ?
C46 H38 0.928 ?
C47 C48 1.406(5) ?
C47 H39 0.935 ?
C48 H40 0.895 ?
C51 C56 1.390(4) ?
C51 C52 1.392(4) ?
C52 C53 1.381(4) ?
C52 H41 0.962 ?
C53 C54 1.377(5) ?
C53 H42 0.967 ?
C54 C55 1.377(5) ?
C54 H43 0.962 ?
C55 C56 1.390(4) ?
C55 H44 0.959 ?
C56 H45 0.967 ?
C57 C62 1.385(4) ?
C57 C58 1.397(4) ?
C58 C59 1.382(4) ?
C58 H46 0.965 ?
C59 C60 1.371(5) ?
C59 H47 0.964 ?
C60 C61 1.374(5) ?
C60 H48 0.966 ?
C61 C62 1.388(4) ?
C61 H49 0.963 ?
C62 H50 0.965 ?
C63 C64 1.386(4) ?
C63 C68 1.389(4) ?
C64 C65 1.393(4) ?
C64 H51 0.969 ?
C65 C66 1.370(5) ?
C65 H52 0.972 ?
C66 C67 1.368(5) ?
C66 H53 0.966 ?
C67 C68 1.381(4) ?
C67 H54 0.971 ?
C68 H55 0.967 ?
C69 C74 1.394(4) ?
C69 C70 1.395(4) ?
C69 B2 1.623(5) ?
C70 C71 1.385(5) ?
C70 H56 0.971 ?
C71 C72 1.368(7) ?
C71 H57 0.962 ?
C72 C73 1.379(7) ?
C72 H58 0.973 ?
C73 C74 1.400(5) ?
C73 H59 0.967 ?
C74 H60 0.981 ?
C75 C80 1.398(4) ?
C75 C76 1.404(4) ?
C75 B2 1.620(4) ?
C76 C77 1.385(5) ?
C76 H61 0.971 ?
C77 C78 1.371(6) ?
C77 H62 0.977 ?
C78 C79 1.375(6) ?
C78 H63 0.963 ?
C79 C80 1.395(5) ?
C79 H64 0.977 ?
C80 H65 0.970 ?
C81 C86 1.394(4) ?
C81 C82 1.400(4) ?
C81 B2 1.625(4) ?
C82 C83 1.384(4) ?
C82 H66 0.965 ?
C83 C84 1.376(5) ?
C83 H67 0.970 ?
C84 C85 1.364(5) ?
C84 H68 0.964 ?
C85 C86 1.394(4) ?
C85 H69 0.977 ?
C86 H70 0.968 ?

loop_
_geom_contact_atom_site_label_1
_geom_contact_atom_site_label_2
_geom_contact_distance
_geom_contact_site_symmetry_2
O1 C41 3.208(5) 2_755
O1 C79 3.271(5) 2_655
O1 C42 3.320(4) 2_755
O2 C72 3.236(5) 2_645
O2 C28 3.252(5) 2_645
O2 C2 3.410(5) 2_645
C10 C28 3.584(6) 4_554
C21 C29 3.568(5) 4_554
C22 C46 3.489(4) 1_655
C36 C54 3.543(5) 4_655
C43 C48 3.536(4) 1_655
C61 C83 3.566(5) 2_655

loop_
_geom_torsion_atom_site_label_1
_geom_torsion_atom_site_label_2
_geom_torsion_atom_site_label_3
_geom_torsion_atom_site_label_4
_geom_torsion
C6 Fe1 P1 C8 -97.51(16)
C7 Fe1 P1 C8 169.77(15)
C1 Fe1 P1 C8 -6.7(2)
C5 Fe1 P1 C8 5.29(18)
C2 Fe1 P1 C8 70.0(3)
C4 Fe1 P1 C8 42.62(17)
C3 Fe1 P1 C8 74.56(16)
C6 Fe1 P1 C14 21.99(16)
C7 Fe1 P1 C14 -70.73(14)
C1 Fe1 P1 C14 112.8(2)
C5 Fe1 P1 C14 124.80(18)
C2 Fe1 P1 C14 -170.5(3)
C4 Fe1 P1 C14 162.13(17)
C3 Fe1 P1 C14 -165.94(15)
C6 Fe1 P1 C20 142.09(15)
C7 Fe1 P1 C20 49.37(14)
C1 Fe1 P1 C20 -127.1(2)
C5 Fe1 P1 C20 -115.11(17)
C2 Fe1 P1 C20 -50.4(3)
C4 Fe1 P1 C20 -77.77(16)
C3 Fe1 P1 C20 -45.84(15)
C49 Fe2 P2 C57 -147.53(14)
C50 Fe2 P2 C57 -55.94(14)
C46 Fe2 P2 C57 110.77(15)
C47 Fe2 P2 C57 122.1(2)
C48 Fe2 P2 C57 45.1(3)
C44 Fe2 P2 C57 41.64(14)
C45 Fe2 P2 C57 73.95(15)
C49 Fe2 P2 C51 90.83(14)
C50 Fe2 P2 C51 -177.59(14)
C46 Fe2 P2 C51 -10.87(16)
C47 Fe2 P2 C51 0.4(2)
C48 Fe2 P2 C51 -76.5(3)
C44 Fe2 P2 C51 -80.01(14)
C45 Fe2 P2 C51 -47.69(15)
C49 Fe2 P2 C63 -27.50(14)
C50 Fe2 P2 C63 64.08(14)
C46 Fe2 P2 C63 -129.20(15)
C47 Fe2 P2 C63 -117.9(2)
C48 Fe2 P2 C63 165.2(2)
C44 Fe2 P2 C63 161.67(14)
C45 Fe2 P2 C63 -166.02(14)
C6 Fe1 C1 C2 -131.1(3)
C7 Fe1 C1 C2 -39.3(3)
C5 Fe1 C1 C2 118.0(4)
C4 Fe1 C1 C2 80.1(3)
C3 Fe1 C1 C2 37.8(2)
P1 Fe1 C1 C2 136.5(2)
C6 Fe1 C1 C5 111.0(3)
C7 Fe1 C1 C5 -157.3(3)
C2 Fe1 C1 C5 -118.0(4)
C4 Fe1 C1 C5 -37.9(2)
C3 Fe1 C1 C5 -80.2(3)
P1 Fe1 C1 C5 18.5(4)
C5 C1 C2 C3 0.2(4)
Fe1 C1 C2 C3 -60.9(2)
C5 C1 C2 Fe1 61.1(3)
C6 Fe1 C2 C1 54.7(3)
C7 Fe1 C2 C1 147.7(3)
C5 Fe1 C2 C1 -37.9(3)
C4 Fe1 C2 C1 -81.3(3)
C3 Fe1 C2 C1 -118.3(3)
P1 Fe1 C2 C1 -111.7(4)
C6 Fe1 C2 C3 173.0(2)
C7 Fe1 C2 C3 -94.0(2)
C1 Fe1 C2 C3 118.3(3)
C5 Fe1 C2 C3 80.4(3)
C4 Fe1 C2 C3 37.0(2)
P1 Fe1 C2 C3 6.6(4)
C1 C2 C3 C4 -0.3(4)
Fe1 C2 C3 C4 -60.8(2)
C1 C2 C3 Fe1 60.5(3)
C6 Fe1 C3 C4 104.8(4)
C7 Fe1 C3 C4 -154.4(3)
C1 Fe1 C3 C4 81.0(3)
C5 Fe1 C3 C4 37.7(3)
C2 Fe1 C3 C4 118.3(3)
P1 Fe1 C3 C4 -58.5(3)
C6 Fe1 C3 C2 -13.5(4)
C7 Fe1 C3 C2 87.3(2)
C1 Fe1 C3 C2 -37.3(2)
C5 Fe1 C3 C2 -80.7(3)
C4 Fe1 C3 C2 -118.3(3)
P1 Fe1 C3 C2 -176.80(19)
C2 C3 C4 C5 0.3(4)
Fe1 C3 C4 C5 -60.1(3)
C2 C3 C4 Fe1 60.4(2)
C6 Fe1 C4 C3 -134.0(3)
C7 Fe1 C4 C3 32.7(3)
C1 Fe1 C4 C3 -80.8(3)
C5 Fe1 C4 C3 -118.7(4)
C2 Fe1 C4 C3 -37.9(2)
P1 Fe1 C4 C3 129.1(2)
C6 Fe1 C4 C5 -15.4(4)
C7 Fe1 C4 C5 151.4(3)
C1 Fe1 C4 C5 37.9(3)
C2 Fe1 C4 C5 80.8(3)
C3 Fe1 C4 C5 118.7(4)
P1 Fe1 C4 C5 -112.2(3)
C2 C1 C5 C4 0.0(4)
Fe1 C1 C5 C4 61.5(3)
C2 C1 C5 Fe1 -61.5(3)
C3 C4 C5 C1 -0.2(4)
Fe1 C4 C5 C1 -61.1(3)
C3 C4 C5 Fe1 60.9(3)
C6 Fe1 C5 C1 -72.2(3)
C7 Fe1 C5 C1 51.1(6)
C2 Fe1 C5 C1 37.5(3)
C4 Fe1 C5 C1 117.8(4)
C3 Fe1 C5 C1 81.0(3)
P1 Fe1 C5 C1 -168.6(3)
C6 Fe1 C5 C4 170.0(3)
C7 Fe1 C5 C4 -66.7(6)
C1 Fe1 C5 C4 -117.8(4)
C2 Fe1 C5 C4 -80.2(3)
C3 Fe1 C5 C4 -36.8(2)
P1 Fe1 C5 C4 73.6(3)
C7 Fe1 C6 O1 -82(7)
C1 Fe1 C6 O1 41(7)
C5 Fe1 C6 O1 78(7)
C2 Fe1 C6 O1 10(7)
C4 Fe1 C6 O1 88(7)
C3 Fe1 C6 O1 19(7)
B1 N1 C7 Fe1 -26(5)
C6 Fe1 C7 N1 73(3)
C1 Fe1 C7 N1 -16(3)
C5 Fe1 C7 N1 -52(3)
C2 Fe1 C7 N1 -40(3)
C4 Fe1 C7 N1 -98(3)
C3 Fe1 C7 N1 -79(3)
P1 Fe1 C7 N1 166(3)
C14 P1 C8 C9 128.9(3)
C20 P1 C8 C9 23.4(3)
Fe1 P1 C8 C9 -104.6(3)
C14 P1 C8 C13 -59.2(3)
C20 P1 C8 C13 -164.7(3)
Fe1 P1 C8 C13 67.3(3)
C13 C8 C9 C10 -2.2(5)
P1 C8 C9 C10 169.8(3)
C8 C9 C10 C11 3.0(6)
C9 C10 C11 C12 -1.9(7)
C10 C11 C12 C13 0.0(7)
C11 C12 C13 C8 0.8(7)
C9 C8 C13 C12 0.3(6)
P1 C8 C13 C12 -171.8(3)
C8 P1 C14 C15 -14.7(4)
C20 P1 C14 C15 94.0(3)
Fe1 P1 C14 C15 -136.9(3)
C8 P1 C14 C19 169.4(3)
C20 P1 C14 C19 -81.9(3)
Fe1 P1 C14 C19 47.2(3)
C19 C14 C15 C16 0.1(6)
P1 C14 C15 C16 -175.9(4)
C14 C15 C16 C17 -0.8(8)
C15 C16 C17 C18 1.1(7)
C16 C17 C18 C19 -0.8(6)
C17 C18 C19 C14 0.1(5)
C15 C14 C19 C18 0.3(5)
P1 C14 C19 C18 176.4(2)
C8 P1 C20 C25 -115.6(2)
C14 P1 C20 C25 135.7(2)
Fe1 P1 C20 C25 7.4(3)
C8 P1 C20 C21 66.5(3)
C14 P1 C20 C21 -42.3(3)
Fe1 P1 C20 C21 -170.5(2)
C25 C20 C21 C22 -0.5(5)
P1 C20 C21 C22 177.4(2)
C20 C21 C22 C23 0.8(5)
C21 C22 C23 C24 -0.2(5)
C22 C23 C24 C25 -0.6(5)
C21 C20 C25 C24 -0.2(4)
P1 C20 C25 C24 -178.2(2)
C23 C24 C25 C20 0.8(5)
C31 C26 C27 C28 -1.1(5)
B1 C26 C27 C28 174.9(3)
C26 C27 C28 C29 -0.6(6)
C27 C28 C29 C30 1.8(7)
C28 C29 C30 C31 -1.2(7)
C29 C30 C31 C26 -0.6(7)
C27 C26 C31 C30 1.7(5)
B1 C26 C31 C30 -174.3(4)
C37 C32 C33 C34 0.1(4)
B1 C32 C33 C34 176.2(3)
C32 C33 C34 C35 -0.3(5)
C33 C34 C35 C36 0.3(5)
C34 C35 C36 C37 -0.1(5)
C35 C36 C37 C32 0.0(5)
C33 C32 C37 C36 0.0(4)
B1 C32 C37 C36 -176.1(3)
C43 C38 C39 C40 0.2(5)
B1 C38 C39 C40 -176.9(3)
C38 C39 C40 C41 0.5(6)
C39 C40 C41 C42 -0.7(6)
C40 C41 C42 C43 0.2(5)
C41 C42 C43 C38 0.6(5)
C39 C38 C43 C42 -0.7(4)
B1 C38 C43 C42 176.5(3)
C49 Fe2 C44 C45 -99.0(4)
C50 Fe2 C44 C45 156.6(2)
C46 Fe2 C44 C45 -37.1(2)
C47 Fe2 C44 C45 -80.6(2)
C48 Fe2 C44 C45 -118.2(3)
P2 Fe2 C44 C45 59.2(2)
C49 Fe2 C44 C48 19.3(4)
C50 Fe2 C44 C48 -85.2(2)
C46 Fe2 C44 C48 81.1(2)
C47 Fe2 C44 C48 37.7(2)
C45 Fe2 C44 C48 118.2(3)
P2 Fe2 C44 C48 177.46(17)
C48 C44 C45 C46 -0.8(4)
Fe2 C44 C45 C46 59.7(2)
C48 C44 C45 Fe2 -60.5(2)
C49 Fe2 C45 C44 140.3(2)
C50 Fe2 C45 C44 -30.9(3)
C46 Fe2 C45 C44 119.1(3)
C47 Fe2 C45 C44 81.1(2)
C48 Fe2 C45 C44 37.8(2)
P2 Fe2 C45 C44 -128.1(2)
C49 Fe2 C45 C46 21.2(3)
C50 Fe2 C45 C46 -150.0(2)
C47 Fe2 C45 C46 -38.0(2)
C48 Fe2 C45 C46 -81.3(2)
C44 Fe2 C45 C46 -119.1(3)
P2 Fe2 C45 C46 112.8(2)
C44 C45 C46 C47 1.1(4)
Fe2 C45 C46 C47 61.5(2)
C44 C45 C46 Fe2 -60.4(2)
C49 Fe2 C46 C45 -165.9(2)
C50 Fe2 C46 C45 72.7(5)
C47 Fe2 C46 C45 117.9(3)
C48 Fe2 C46 C45 80.0(2)
C44 Fe2 C46 C45 36.8(2)
P2 Fe2 C46 C45 -72.7(2)
C49 Fe2 C46 C47 76.2(2)
C50 Fe2 C46 C47 -45.3(5)
C48 Fe2 C46 C47 -37.9(2)
C44 Fe2 C46 C47 -81.1(2)
C45 Fe2 C46 C47 -117.9(3)
P2 Fe2 C46 C47 169.4(2)
C45 C46 C47 C48 -1.0(4)
Fe2 C46 C47 C48 60.9(2)
C45 C46 C47 Fe2 -61.9(2)
C49 Fe2 C47 C48 134.6(2)
C50 Fe2 C47 C48 42.6(3)
C46 Fe2 C47 C48 -117.7(3)
C44 Fe2 C47 C48 -37.6(2)
C45 Fe2 C47 C48 -80.1(2)
P2 Fe2 C47 C48 -135.1(2)
C49 Fe2 C47 C46 -107.8(2)
C50 Fe2 C47 C46 160.3(2)
C48 Fe2 C47 C46 117.7(3)
C44 Fe2 C47 C46 80.0(2)
C45 Fe2 C47 C46 37.6(2)
P2 Fe2 C47 C46 -17.4(3)
C46 C47 C48 C44 0.5(4)
Fe2 C47 C48 C44 61.1(2)
C46 C47 C48 Fe2 -60.6(2)
C45 C44 C48 C47 0.2(4)
Fe2 C44 C48 C47 -60.8(2)
C45 C44 C48 Fe2 61.0(2)
C49 Fe2 C48 C47 -52.7(3)
C50 Fe2 C48 C47 -144.9(2)
C46 Fe2 C48 C47 38.0(2)
C44 Fe2 C48 C47 118.2(3)
C45 Fe2 C48 C47 81.0(2)
P2 Fe2 C48 C47 113.1(3)
C49 Fe2 C48 C44 -170.91(19)
C50 Fe2 C48 C44 96.9(2)
C46 Fe2 C48 C44 -80.1(2)
C47 Fe2 C48 C44 -118.2(3)
C45 Fe2 C48 C44 -37.18(19)
P2 Fe2 C48 C44 -5.1(4)
C50 Fe2 C49 O2 93(9)
C46 Fe2 C49 O2 -67(9)
C47 Fe2 C49 O2 -29(9)
C48 Fe2 C49 O2 1(9)
C44 Fe2 C49 O2 -12(9)
C45 Fe2 C49 O2 -80(9)
P2 Fe2 C49 O2 -173(9)
B2 N2 C50 Fe2 -24(8)
C49 Fe2 C50 N2 -59(3)
C46 Fe2 C50 N2 64(3)
C47 Fe2 C50 N2 32(3)
C48 Fe2 C50 N2 57(3)
C44 Fe2 C50 N2 96(3)
C45 Fe2 C50 N2 115(3)
P2 Fe2 C50 N2 -149(3)
C57 P2 C51 C56 -6.7(3)
C63 P2 C51 C56 -112.1(3)
Fe2 P2 C51 C56 124.0(2)
C57 P2 C51 C52 176.0(2)
C63 P2 C51 C52 70.6(3)
Fe2 P2 C51 C52 -53.3(3)
C56 C51 C52 C53 1.4(5)
P2 C51 C52 C53 178.8(3)
C51 C52 C53 C54 -0.7(5)
C52 C53 C54 C55 -0.3(6)
C53 C54 C55 C56 0.7(6)
C52 C51 C56 C55 -1.0(5)
P2 C51 C56 C55 -178.3(3)
C54 C55 C56 C51 0.0(5)
C51 P2 C57 C62 110.7(3)
C63 P2 C57 C62 -141.3(2)
Fe2 P2 C57 C62 -14.9(3)
C51 P2 C57 C58 -65.6(3)
C63 P2 C57 C58 42.4(3)
Fe2 P2 C57 C58 168.8(2)
C62 C57 C58 C59 -0.2(5)
P2 C57 C58 C59 176.2(2)
C57 C58 C59 C60 -0.7(5)
C58 C59 C60 C61 0.9(5)
C59 C60 C61 C62 -0.3(6)
C58 C57 C62 C61 0.8(5)
P2 C57 C62 C61 -175.5(3)
C60 C61 C62 C57 -0.6(5)
C57 P2 C63 C64 -111.2(3)
C51 P2 C63 C64 -3.9(3)
Fe2 P2 C63 C64 118.6(3)
C57 P2 C63 C68 68.9(3)
C51 P2 C63 C68 176.2(2)
Fe2 P2 C63 C68 -61.3(3)
C68 C63 C64 C65 0.7(5)
P2 C63 C64 C65 -179.2(3)
C63 C64 C65 C66 -0.4(6)
C64 C65 C66 C67 -0.3(6)
C65 C66 C67 C68 0.7(6)
C66 C67 C68 C63 -0.3(5)
C64 C63 C68 C67 -0.3(5)
P2 C63 C68 C67 179.5(3)
C74 C69 C70 C71 0.3(5)
B2 C69 C70 C71 -174.5(3)
C69 C70 C71 C72 -0.4(5)
C70 C71 C72 C73 0.3(6)
C71 C72 C73 C74 0.1(6)
C70 C69 C74 C73 0.1(5)
B2 C69 C74 C73 174.7(3)
C72 C73 C74 C69 -0.3(6)
C80 C75 C76 C77 -1.6(5)
B2 C75 C76 C77 174.0(3)
C75 C76 C77 C78 -0.2(6)
C76 C77 C78 C79 2.0(7)
C77 C78 C79 C80 -1.8(6)
C78 C79 C80 C75 -0.1(6)
C76 C75 C80 C79 1.8(5)
B2 C75 C80 C79 -173.8(3)
C86 C81 C82 C83 1.7(5)
B2 C81 C82 C83 -174.1(3)
C81 C82 C83 C84 0.9(5)
C82 C83 C84 C85 -2.5(5)
C83 C84 C85 C86 1.3(5)
C84 C85 C86 C81 1.5(5)
C82 C81 C86 C85 -2.9(4)
B2 C81 C86 C85 172.9(3)
C7 N1 B1 C38 157(2)
C7 N1 B1 C26 36(3)
C7 N1 B1 C32 -83(3)
C39 C38 B1 N1 -131.5(3)
C43 C38 B1 N1 51.5(3)
C39 C38 B1 C26 -14.6(4)
C43 C38 B1 C26 168.4(3)
C39 C38 B1 C32 112.2(3)
C43 C38 B1 C32 -64.8(3)
C31 C26 B1 N1 -142.9(3)
C27 C26 B1 N1 41.4(4)
C31 C26 B1 C38 99.5(3)
C27 C26 B1 C38 -76.3(4)
C31 C26 B1 C32 -27.9(4)
C27 C26 B1 C32 156.3(3)
C33 C32 B1 N1 42.1(3)
C37 C32 B1 N1 -142.0(3)
C33 C32 B1 C38 159.5(3)
C37 C32 B1 C38 -24.6(4)
C33 C32 B1 C26 -73.2(3)
C37 C32 B1 C26 102.7(3)
C50 N2 B2 C75 -4(6)
C50 N2 B2 C69 -125(5)
C50 N2 B2 C81 117(5)
C80 C75 B2 N2 -40.6(4)
C76 C75 B2 N2 144.1(3)
C80 C75 B2 C69 76.5(3)
C76 C75 B2 C69 -98.9(3)
C80 C75 B2 C81 -158.8(3)
C76 C75 B2 C81 25.8(4)
C74 C69 B2 N2 141.9(3)
C70 C69 B2 N2 -43.8(4)
C74 C69 B2 C75 24.8(4)
C70 C69 B2 C75 -160.9(3)
C74 C69 B2 C81 -101.3(3)
C70 C69 B2 C81 73.1(3)
C86 C81 B2 N2 141.5(3)
C82 C81 B2 N2 -42.9(4)
C86 C81 B2 C75 -100.7(3)
C82 C81 B2 C75 74.9(3)
C86 C81 B2 C69 25.3(4)
C82 C81 B2 C69 -159.1(3)
